data_4133845
loop_
_publ_author_name
'Shi, Chao'
'Ye, Le'
'Gong, Zhi-Xin'
'Ma, Jia-Jun'
'Wang, Qin-Wen'
'Jiang, Jia-Ying'
'Hua, Miao-Miao'
'Wang, Chang-Feng'
'Yu, Hui'
'Zhang, Yi'
'Ye, Heng-Yun'

_publ_section_title
;
 Two-Dimensional Organic-Inorganic Hybrid Rare-Earth Double Perovskite
 Ferroelectrics.
;
_journal_name_full 'Journal of the American Chemical Society'
_journal_paper_doi 10.1021/jacs.9b11697
_journal_year 2019
_chemical_formula_sum 'C24 H56 Ce K N12 O28'
_chemical_formula_weight 1140.02
_space_group_crystal_system orthorhombic
_space_group_IT_number 21
_space_group_name_Hall 'B 2 2'
_space_group_name_H-M_alt 'B 2 2 2'
_audit_creation_method SHELXL-2014/7
_cell_angle_alpha 90
_cell_angle_beta 90
_cell_angle_gamma 90
_cell_formula_units_Z 2
_cell_length_a 9.9293(3)
_cell_length_b 9.8697(3)
_cell_length_c 24.3702(9)
_cell_measurement_reflns_used 7257
_cell_measurement_temperature 343(2)
_cell_measurement_theta_max 29.0550
_cell_measurement_theta_min 2.0610
_cell_volume 2388.26(14)
_computing_structure_refinement 'SHELXL-2014/7 (Sheldrick, 2014)'
_diffrn_ambient_temperature 343(2)
_diffrn_measured_fraction_theta_full 0.999
_diffrn_measured_fraction_theta_max 0.856
_diffrn_measurement_device_type 'RIGAKU SYNERGY'
_diffrn_radiation_type MoK\a
_diffrn_radiation_wavelength 0.71073
_diffrn_reflns_av_R_equivalents 0.0324
_diffrn_reflns_av_unetI/netI 0.0286
_diffrn_reflns_Laue_measured_fraction_full 0.999
_diffrn_reflns_Laue_measured_fraction_max 0.856
_diffrn_reflns_limit_h_max 13
_diffrn_reflns_limit_h_min -13
_diffrn_reflns_limit_k_max 12
_diffrn_reflns_limit_k_min -14
_diffrn_reflns_limit_l_max 30
_diffrn_reflns_limit_l_min -31
_diffrn_reflns_number 12032
_diffrn_reflns_point_group_measured_fraction_full 0.999
_diffrn_reflns_point_group_measured_fraction_max 0.828
_diffrn_reflns_theta_full 25.242
_diffrn_reflns_theta_max 31.614
_diffrn_reflns_theta_min 2.063
_exptl_absorpt_coefficient_mu 1.139
_exptl_absorpt_correction_T_max 1.00000
_exptl_absorpt_correction_T_min 0.53018
_exptl_absorpt_correction_type multi-scan
_exptl_crystal_colour colorless
_exptl_crystal_density_diffrn 1.585
_exptl_crystal_description block
_exptl_crystal_F_000 1170
_exptl_crystal_size_max 0.16
_exptl_crystal_size_mid 0.13
_exptl_crystal_size_min 0.10
_refine_diff_density_max 0.982
_refine_diff_density_min -0.842
_refine_diff_density_rms 0.144
_refine_ls_abs_structure_details
;
 Flack x determined using 1214 quotients [(I+)-(I-)]/[(I+)+(I-)]
 (Parsons, Flack and Wagner, Acta Cryst. B69 (2013) 249-259).
;
_refine_ls_abs_structure_Flack 0.495(18)
_refine_ls_extinction_method none
_refine_ls_goodness_of_fit_ref 1.243
_refine_ls_hydrogen_treatment undef
_refine_ls_matrix_type full
_refine_ls_number_parameters 195
_refine_ls_number_reflns 3349
_refine_ls_number_restraints 81
_refine_ls_restrained_S_all 1.283
_refine_ls_R_factor_all 0.0568
_refine_ls_R_factor_gt 0.0550
_refine_ls_shift/su_max 0.003
_refine_ls_shift/su_mean 0.000
_refine_ls_structure_factor_coef Fsqd
_refine_ls_weighting_details 'w=1/[\s^2^(Fo^2^)+(0.0841P)^2^] where P=(Fo^2^+2Fc^2^)/3'
_refine_ls_weighting_scheme calc
_refine_ls_wR_factor_gt 0.1343
_refine_ls_wR_factor_ref 0.1355
_reflns_Friedel_coverage 0.721
_reflns_Friedel_fraction_full 0.999
_reflns_Friedel_fraction_max 0.791
_reflns_number_gt 3166
_reflns_number_total 3349
_reflns_threshold_expression 'I > 2\s(I)'
_cod_data_source_file ja9b11697_si_002.cif
_cod_data_source_block (R3HQ)4KCe(NO3)8-T343K
_cod_database_code 4133845
_shelx_shelxl_version_number 2014/7
_shelx_space_group_comment
;
The symmetry employed for this shelxl refinement is uniquely defined
by the following loop, which should always be used as a source of
symmetry information in preference to the above space-group names.
They are only intended as comments.
;

loop_
_space_group_symop_operation_xyz
'x, y, z'
'-x, y, -z'
'x, -y, -z'
'-x, -y, z'
'x+1/2, y, z+1/2'
'-x+1/2, y, -z+1/2'
'x+1/2, -y, -z+1/2'
'-x+1/2, -y, z+1/2'

loop_
_atom_site_label
_atom_site_type_symbol
_atom_site_fract_x
_atom_site_fract_y
_atom_site_fract_z
_atom_site_U_iso_or_equiv
_atom_site_adp_type
_atom_site_occupancy
_atom_site_site_symmetry_order
_atom_site_calc_flag
_atom_site_refinement_flags_posn
_atom_site_refinement_flags_adp
_atom_site_refinement_flags_occupancy
Ce1 Ce 0.0000 0.0000 0.0000 0.0469(2) Uani 1 4 d S T P
O1 O -0.2460(9) -0.0961(10) 0.0018(17) 0.078(3) Uani 0.5 1 d . . P
O2 O 0.169(3) 0.163(3) 0.0454(12) 0.062(5) Uani 0.5 1 d . . P
O3 O -0.176(4) -0.186(3) -0.0409(17) 0.082(8) Uani 0.5 1 d . . P
O4 O -0.0975(11) -0.2468(9) 0.0035(17) 0.077(4) Uani 0.5 1 d . . P
O6 O -0.3041(9) -0.3056(9) 0.001(2) 0.148(4) Uani 1 1 d . . .
N2 N -0.2177(6) -0.2201(7) -0.0014(13) 0.0741(18) Uani 1 1 d . . .
N3 N 0.0000 0.0000 0.1254(3) 0.074(2) Uani 1 2 d S T P
O8 O -0.068(3) 0.082(2) 0.0969(10) 0.062(5) Uani 0.5 1 d . . P
O9 O 0.084(4) -0.071(4) -0.1007(14) 0.085(9) Uani 0.5 1 d . . P
K1 K -0.5000 -0.5000 0.0000 0.0581(5) Uani 1 4 d S T P
O21 O 0.0000 0.0000 0.1742(3) 0.130(5) Uani 1 2 d S T P
C3 C -0.5000 0.0000 0.0903(11) 0.178(10) Uani 1 2 d S TU P
C5 C -0.633(3) -0.087(3) 0.1639(10) 0.150(8) Uani 1 1 d . U .
C6 C -0.425(4) -0.386(4) 0.3096(14) 0.100(8) Uani 0.5 1 d . U P
C7 C -0.562(3) -0.365(2) 0.3289(9) 0.131(7) Uani 1 1 d . U .
C8 C -0.615(2) 0.061(2) 0.1880(9) 0.128(6) Uani 1 1 d . U .
C9 C -0.518(5) -0.1293(19) 0.1541(8) 0.162(9) Uani 1 1 d . U .
C10 C -0.372(2) -0.522(6) 0.3430(10) 0.197(12) Uani 1 1 d . U .
C12 C -0.365(3) -0.459(3) 0.3920(14) 0.130(10) Uani 0.5 1 d . U P
C28 C -0.5000 -0.5000 0.4091(10) 0.173(9) Uani 1 2 d S TU P
C27 C -0.459(3) -0.124(3) 0.1043(13) 0.123(10) Uani 0.5 1 d . U P
N53 N -0.5000 -0.5000 0.1394(12) 0.269(17) Uani 1 2 d DS TU P
O52 O -0.3929(19) -0.535(3) 0.1153(10) 0.172(12) Uani 0.5 1 d D U P
O51 O -0.538(3) -0.399(2) 0.1127(10) 0.172(12) Uani 0.5 1 d D U P

loop_
_atom_site_aniso_label
_atom_site_aniso_U_11
_atom_site_aniso_U_22
_atom_site_aniso_U_33
_atom_site_aniso_U_23
_atom_site_aniso_U_13
_atom_site_aniso_U_12
Ce1 0.0360(2) 0.0408(3) 0.0638(3) 0.000 0.000 0.000
O1 0.050(4) 0.075(5) 0.109(8) 0.010(17) 0.023(13) -0.009(4)
O2 0.063(9) 0.055(9) 0.070(9) 0.001(7) -0.010(7) -0.021(7)
O3 0.070(13) 0.060(11) 0.115(19) -0.001(11) -0.014(12) -0.010(9)
O4 0.071(5) 0.051(4) 0.109(12) 0.024(12) -0.016(13) -0.010(4)
O6 0.107(5) 0.108(5) 0.228(10) -0.02(2) -0.01(2) -0.070(4)
N2 0.058(3) 0.063(3) 0.101(5) 0.015(12) 0.000(12) -0.022(2)
N3 0.075(5) 0.076(5) 0.071(4) 0.000 0.000 0.012(19)
O8 0.076(12) 0.055(7) 0.055(9) -0.010(6) 0.008(7) 0.009(7)
O9 0.062(9) 0.103(17) 0.089(16) -0.006(11) 0.013(9) 0.003(10)
K1 0.0406(9) 0.0453(9) 0.0885(14) 0.000 0.000 0.000
O21 0.167(11) 0.163(10) 0.060(4) 0.000 0.000 0.03(3)
C3 0.193(15) 0.196(15) 0.145(12) 0.000 0.000 -0.004(14)
C5 0.123(11) 0.168(13) 0.160(13) -0.003(11) 0.030(10) -0.021(10)
C6 0.111(13) 0.091(12) 0.099(12) 0.015(10) 0.014(10) 0.005(10)
C7 0.147(12) 0.099(9) 0.147(12) 0.028(9) -0.015(10) 0.003(8)
C8 0.108(9) 0.135(10) 0.141(11) 0.012(8) 0.028(8) 0.006(8)
C9 0.152(16) 0.157(11) 0.176(11) -0.047(8) -0.003(12) 0.023(12)
C10 0.181(13) 0.210(19) 0.201(14) -0.001(13) -0.054(10) -0.005(13)
C12 0.123(14) 0.141(17) 0.126(13) -0.018(11) -0.013(10) -0.001(11)
C28 0.185(14) 0.187(14) 0.148(12) 0.000 0.000 0.000(14)
C27 0.129(16) 0.126(13) 0.115(12) -0.025(10) 0.012(10) 0.001(11)
N53 0.27(2) 0.26(2) 0.28(2) 0.000 0.000 0.003(14)
O52 0.187(16) 0.155(18) 0.173(14) -0.009(11) -0.062(11) -0.016(12)
O51 0.159(18) 0.191(16) 0.166(14) -0.056(11) -0.008(11) -0.010(12)

loop_
_atom_type_symbol
_atom_type_description
_atom_type_scat_dispersion_real
_atom_type_scat_dispersion_imag
_atom_type_scat_source
C C 0.0033 0.0016 'International Tables Vol C Tables 4.2.6.8 and 6.1.1.4'
H H 0.0000 0.0000 'International Tables Vol C Tables 4.2.6.8 and 6.1.1.4'
Ce Ce -0.2486 2.6331 'International Tables Vol C Tables 4.2.6.8 and 6.1.1.4'
N N 0.0061 0.0033 'International Tables Vol C Tables 4.2.6.8 and 6.1.1.4'
O O 0.0106 0.0060 'International Tables Vol C Tables 4.2.6.8 and 6.1.1.4'
K K 0.2009 0.2494 'International Tables Vol C Tables 4.2.6.8 and 6.1.1.4'

loop_
_geom_angle_atom_site_label_1
_geom_angle_atom_site_label_2
_geom_angle_atom_site_label_3
_geom_angle
_geom_angle_site_symmetry_1
_geom_angle_site_symmetry_3
O2 Ce1 O2 129.1(14) . 4
O2 Ce1 O2 98.5(14) . 3
O2 Ce1 O2 102.7(13) 4 3
O2 Ce1 O2 102.7(13) . 2
O2 Ce1 O2 98.5(14) 4 2
O2 Ce1 O2 129.1(14) 3 2
O2 Ce1 O1 32.7(10) . 4
O2 Ce1 O1 145.8(11) 4 4
O2 Ce1 O1 68.0(8) 3 4
O2 Ce1 O1 112.9(8) 2 4
O2 Ce1 O1 112.9(8) . 3
O2 Ce1 O1 68.0(8) 4 3
O2 Ce1 O1 145.8(11) 3 3
O2 Ce1 O1 32.7(10) 2 3
O1 Ce1 O1 137.5(4) 4 3
O2 Ce1 O1 68.0(8) . 2
O2 Ce1 O1 112.9(8) 4 2
O2 Ce1 O1 32.7(10) 3 2
O2 Ce1 O1 145.8(11) 2 2
O1 Ce1 O1 42.5(4) 4 2
O1 Ce1 O1 178.1(18) 3 2
O2 Ce1 O1 145.8(11) . .
O2 Ce1 O1 32.7(10) 4 .
O2 Ce1 O1 112.9(8) 3 .
O2 Ce1 O1 68.0(8) 2 .
O1 Ce1 O1 178.1(18) 4 .
O1 Ce1 O1 42.5(4) 3 .
O1 Ce1 O1 137.5(4) 2 .
O2 Ce1 O4 33.4(9) . 4
O2 Ce1 O4 143.8(10) 4 4
O2 Ce1 O4 110.7(7) 3 4
O2 Ce1 O4 71.0(9) 2 4
O1 Ce1 O4 47.1(3) 4 4
O1 Ce1 O4 90.5(3) 3 4
O1 Ce1 O4 89.6(3) 2 4
O1 Ce1 O4 132.8(3) . 4
O2 Ce1 O4 110.7(7) . 2
O2 Ce1 O4 71.0(9) 4 2
O2 Ce1 O4 33.4(9) 3 2
O2 Ce1 O4 143.8(10) 2 2
O1 Ce1 O4 89.6(3) 4 2
O1 Ce1 O4 132.8(3) 3 2
O1 Ce1 O4 47.1(3) 2 2
O1 Ce1 O4 90.5(3) . 2
O4 Ce1 O4 136.7(5) 4 2
O2 Ce1 O4 71.0(9) . 3
O2 Ce1 O4 110.7(7) 4 3
O2 Ce1 O4 143.8(10) 3 3
O2 Ce1 O4 33.4(9) 2 3
O1 Ce1 O4 90.5(3) 4 3
O1 Ce1 O4 47.1(3) 3 3
O1 Ce1 O4 132.8(3) 2 3
O1 Ce1 O4 89.6(3) . 3
O4 Ce1 O4 43.5(5) 4 3
O4 Ce1 O4 176.2(18) 2 3
O2 Ce1 O4 143.8(10) . .
O2 Ce1 O4 33.4(9) 4 .
O2 Ce1 O4 71.0(9) 3 .
O2 Ce1 O4 110.7(7) 2 .
O1 Ce1 O4 132.8(3) 4 .
O1 Ce1 O4 89.6(3) 3 .
O1 Ce1 O4 90.5(3) 2 .
O1 Ce1 O4 47.1(3) . .
O4 Ce1 O4 176.2(18) 4 .
O4 Ce1 O4 43.5(5) 2 .
O4 Ce1 O4 136.7(5) 3 .
N2 O1 O2 59.4(19) . 4
N2 O1 O3 45.1(19) . .
O2 O1 O3 89.8(10) 4 .
N2 O1 Ce1 98.2(5) . .
O2 O1 Ce1 72.1(12) 4 .
O3 O1 Ce1 76.9(13) . .
N2 O2 O1 52.7(15) 4 4
N2 O2 O4 50.6(14) 4 4
O1 O2 O4 90(2) 4 4
N2 O2 Ce1 97.3(15) 4 .
O1 O2 Ce1 75.2(10) 4 .
O4 O2 Ce1 74.9(11) 4 .
N2 O3 O4 55(2) . .
N2 O3 O1 54(2) . .
O4 O3 O1 89(3) . .
N2 O3 Ce1 97(2) . .
O4 O3 Ce1 70.5(13) . .
O1 O3 Ce1 69.8(12) . .
N2 O4 O2 59(2) . 4
N2 O4 O3 47(2) . .
O2 O4 O3 91.5(9) 4 .
N2 O4 Ce1 99.0(6) . .
O2 O4 Ce1 71.7(10) 4 .
O3 O4 Ce1 77.8(14) . .
N2 O6 K1 177(3) . .
O4 N2 O2 70(2) . 4
O4 N2 O6 122.5(10) . .
O2 N2 O6 120(3) 4 .
O4 N2 O1 114.8(10) . .
O2 N2 O1 68(2) 4 .
O6 N2 O1 121.3(9) . .
O4 N2 O3 77(3) . .
O2 N2 O3 118.2(11) 4 .
O6 N2 O3 122(3) . .
O1 N2 O3 81(2) . .
O4 N2 Ce1 57.7(5) . .
O2 N2 Ce1 56.6(11) 4 .
O6 N2 Ce1 177(3) . .
O1 N2 Ce1 57.8(5) . .
O3 N2 Ce1 61.7(18) . .
O9 N3 O9 122(3) 2 3
O9 N3 O21 118.9(15) 2 .
O9 N3 O21 118.9(15) 3 .
O9 N3 O8 74.7(11) 2 .
O9 N3 O8 74.4(11) 3 .
O21 N3 O8 123.4(10) . .
O9 N3 O8 74.4(11) 2 4
O9 N3 O8 74.7(11) 3 4
O21 N3 O8 123.4(10) . 4
O8 N3 O8 113(2) . 4
N3 O8 O9 52.2(18) . 2
N3 O8 O9 52(2) . 3
O9 O8 O9 92(3) 2 3
N3 O8 Ce1 99.4(12) . .
O9 O8 Ce1 76.9(19) 2 .
O9 O8 Ce1 77(2) 3 .
N3 O9 O8 53(2) 2 2
N3 O9 O8 53.3(18) 2 3
O8 O9 O8 88(3) 2 3
N3 O9 Ce1 95.0(17) 2 .
O8 O9 Ce1 69.7(19) 2 .
O8 O9 Ce1 69.7(19) 3 .
O6 K1 O6 179(2) 4_445 .
O6 K1 O6 90.8(4) 4_445 3_545
O6 K1 O6 89.2(4) . 3_545
O6 K1 O6 89.2(4) 4_445 2_455
O6 K1 O6 90.8(4) . 2_455
O6 K1 O6 179(2) 3_545 2_455
O6 K1 O51 98.0(11) 4_445 .
O6 K1 O51 81.2(11) . .
O6 K1 O51 109.7(11) 3_545 .
O6 K1 O51 71.1(11) 2_455 .
O6 K1 O51 71.1(11) 4_445 3_545
O6 K1 O51 109.7(11) . 3_545
O6 K1 O51 81.2(11) 3_545 3_545
O6 K1 O51 98.0(11) 2_455 3_545
O51 K1 O51 165.1(12) . 3_545
O6 K1 O51 81.2(11) 4_445 4_445
O6 K1 O51 98.0(11) . 4_445
O6 K1 O51 71.1(11) 3_545 4_445
O6 K1 O51 109.7(11) 2_455 4_445
O51 K1 O51 42.5(7) . 4_445
O51 K1 O51 140.4(8) 3_545 4_445
O6 K1 O51 109.7(11) 4_445 2_455
O6 K1 O51 71.1(11) . 2_455
O6 K1 O51 98.0(11) 3_545 2_455
O6 K1 O51 81.2(11) 2_455 2_455
O51 K1 O51 140.4(8) . 2_455
O51 K1 O51 42.5(7) 3_545 2_455
O51 K1 O51 165.1(12) 4_445 2_455
O6 K1 O52 99.4(11) 4_445 .
O6 K1 O52 79.8(11) . .
O6 K1 O52 71.1(11) 3_545 .
O6 K1 O52 109.7(11) 2_455 .
O51 K1 O52 38.5(5) . .
O51 K1 O52 150.8(9) 3_545 .
O51 K1 O52 18.2(7) 4_445 .
O51 K1 O52 149.2(8) 2_455 .
O6 K1 O52 71.1(11) 4_445 2_455
O6 K1 O52 109.7(11) . 2_455
O6 K1 O52 99.4(11) 3_545 2_455
O6 K1 O52 79.8(11) 2_455 2_455
O51 K1 O52 149.2(8) . 2_455
O51 K1 O52 18.2(7) 3_545 2_455
O51 K1 O52 150.8(9) 4_445 2_455
O51 K1 O52 38.5(5) 2_455 2_455
O52 K1 O52 167.0(12) . 2_455
O6 K1 O52 109.7(11) 4_445 3_545
O6 K1 O52 71.1(11) . 3_545
O6 K1 O52 79.8(11) 3_545 3_545
O6 K1 O52 99.4(11) 2_455 3_545
O51 K1 O52 150.8(9) . 3_545
O51 K1 O52 38.5(5) 3_545 3_545
O51 K1 O52 149.2(8) 4_445 3_545
O51 K1 O52 18.2(7) 2_455 3_545
O52 K1 O52 138.8(7) . 3_545
O52 K1 O52 43.4(6) 2_455 3_545
O6 K1 O52 79.8(11) 4_445 4_445
O6 K1 O52 99.4(11) . 4_445
O6 K1 O52 109.7(11) 3_545 4_445
O6 K1 O52 71.1(11) 2_455 4_445
O51 K1 O52 18.2(7) . 4_445
O51 K1 O52 149.2(8) 3_545 4_445
O51 K1 O52 38.5(5) 4_445 4_445
O51 K1 O52 150.8(9) 2_455 4_445
O52 K1 O52 43.4(6) . 4_445
O52 K1 O52 138.8(7) 2_455 4_445
O52 K1 O52 167.0(12) 3_545 4_445
C27 C3 C27 150(4) 4_455 .
C9 C5 C8 106(3) . .
C7 C6 C10 105(3) . .
C10 C7 C6 115(3) 4_445 .
C5 C8 C9 106(2) . 4_455
C5 C9 C27 124(3) . .
C5 C9 C8 119.2(19) . 4_455
C27 C9 C8 95(3) . 4_455
C7 C10 C12 129(3) 4_445 .
C7 C10 C6 114(2) 4_445 .
C12 C10 C6 95(4) . .
C28 C12 C10 95(2) . .
C12 C28 C12 147(3) 4_445 .
C3 C27 C9 98(2) . .
O51 N53 O51 117(3) 4_445 .
O51 N53 O52 103.4(19) 4_445 4_445
O51 N53 O52 44.3(18) . 4_445
O51 N53 O52 44.3(18) 4_445 .
O51 N53 O52 103.4(19) . .
O52 N53 O52 125(3) 4_445 .
O51 N53 K1 58.6(17) 4_445 .
O51 N53 K1 58.6(17) . .
O52 N53 K1 62.3(16) 4_445 .
O52 N53 K1 62.3(16) . .
N53 O52 O51 67.2(14) . 4_445
N53 O52 K1 96.0(18) . .
O51 O52 K1 76(3) 4_445 .
N53 O51 O52 68.5(14) . 4_445
N53 O51 K1 100.1(19) . .
O52 O51 K1 86(3) 4_445 .

loop_
_geom_bond_atom_site_label_1
_geom_bond_atom_site_label_2
_geom_bond_distance
_geom_bond_site_symmetry_2
Ce1 O2 2.58(2) .
Ce1 O2 2.58(2) 4
Ce1 O2 2.58(2) 3
Ce1 O2 2.58(2) 2
Ce1 O1 2.621(9) 4
Ce1 O1 2.621(9) 3
Ce1 O1 2.621(9) 2
Ce1 O1 2.621(9) .
Ce1 O4 2.623(8) 4
Ce1 O4 2.623(8) 2
Ce1 O4 2.623(8) 3
Ce1 O4 2.623(8) .
O1 N2 1.258(13) .
O1 O2 1.47(4) 4
O1 O3 1.54(5) .
O2 N2 1.36(4) 4
O2 O1 1.47(4) 4
O2 O4 1.50(4) 4
O3 N2 1.10(5) .
O3 O4 1.46(5) .
O4 N2 1.227(13) .
O4 O2 1.50(4) 4
O6 N2 1.205(9) .
O6 K1 2.732(6) .
N2 O2 1.36(4) 4
N3 O9 1.24(4) 2
N3 O9 1.24(4) 3
N3 O21 1.189(11) .
N3 O8 1.26(3) .
N3 O8 1.26(3) 4
O8 O9 1.52(2) 2
O8 O9 1.52(2) 3
O9 N3 1.24(4) 2
O9 O8 1.52(2) 2
O9 O8 1.52(2) 3
K1 O6 2.732(6) 4_445
K1 O6 2.732(6) 3_545
K1 O6 2.732(6) 2_455
K1 O51 2.95(3) .
K1 O51 2.95(3) 3_545
K1 O51 2.95(3) 4_445
K1 O51 2.95(3) 2_455
K1 O52 3.03(3) .
K1 O52 3.03(3) 2_455
K1 O52 3.03(3) 3_545
K1 O52 3.03(3) 4_445
C3 C27 1.33(3) 4_455
C3 C27 1.33(3) .
C5 C9 1.24(5) .
C5 C8 1.59(2) .
C6 C7 1.46(3) .
C6 C10 1.65(6) .
C7 C10 1.34(5) 4_445
C8 C9 1.69(5) 4_455
C9 C27 1.35(4) .
C9 C8 1.69(5) 4_455
C10 C7 1.34(5) 4_445
C10 C12 1.34(4) .
C12 C28 1.45(3) .
C28 C12 1.45(3) 4_445
N53 O51 1.251(13) 4_445
N53 O51 1.251(13) .
N53 O52 1.262(13) 4_445
N53 O52 1.262(13) .
O52 O51 0.95(4) 4_445
O51 O52 0.95(4) 4_445

loop_
_geom_torsion_atom_site_label_1
_geom_torsion_atom_site_label_2
_geom_torsion_atom_site_label_3
_geom_torsion_atom_site_label_4
_geom_torsion
_geom_torsion_site_symmetry_1
_geom_torsion_site_symmetry_4
O2 O1 O3 N2 44.4(15) 4 .
Ce1 O1 O3 N2 116(2) . .
N2 O1 O3 O4 -46.3(16) . .
O2 O1 O3 O4 -1.9(10) 4 .
Ce1 O1 O3 O4 69.7(14) . .
N2 O1 O3 Ce1 -116(2) . .
O2 O1 O3 Ce1 -71.6(12) 4 .
O1 O3 O4 N2 45.5(16) . .
Ce1 O3 O4 N2 115(2) . .
N2 O3 O4 O2 -43.6(16) . 4
O1 O3 O4 O2 1.9(10) . 4
Ce1 O3 O4 O2 70.9(10) . 4
N2 O3 O4 Ce1 -115(2) . .
O1 O3 O4 Ce1 -69.0(12) . .
O3 O4 N2 O2 -126.4(12) . 4
Ce1 O4 N2 O2 -62.2(16) . 4
O2 O4 N2 O6 -114(4) 4 .
O3 O4 N2 O6 120(4) . .
Ce1 O4 N2 O6 -176(3) . .
O2 O4 N2 O1 53(3) 4 .
O3 O4 N2 O1 -74(3) . .
Ce1 O4 N2 O1 -9(4) . .
O2 O4 N2 O3 126.4(12) 4 .
Ce1 O4 N2 O3 64(2) . .
O2 O4 N2 Ce1 62.2(16) 4 .
O3 O4 N2 Ce1 -64(2) . .
O2 O1 N2 O4 -54(3) 4 .
O3 O1 N2 O4 72(3) . .
Ce1 O1 N2 O4 9(4) . .
O3 O1 N2 O2 125.6(11) . 4
Ce1 O1 N2 O2 63.4(17) . 4
O2 O1 N2 O6 113(4) 4 .
O3 O1 N2 O6 -122(4) . .
Ce1 O1 N2 O6 176(3) . .
O2 O1 N2 O3 -125.6(11) 4 .
Ce1 O1 N2 O3 -62(2) . .
O2 O1 N2 Ce1 -63.4(17) 4 .
O3 O1 N2 Ce1 62(2) . .
O1 O3 N2 O4 -118.1(18) . .
Ce1 O3 N2 O4 -59.9(14) . .
O4 O3 N2 O2 59.3(14) . 4
O1 O3 N2 O2 -58.8(15) . 4
Ce1 O3 N2 O2 -0.5(12) . 4
O4 O3 N2 O6 -120.6(18) . .
O1 O3 N2 O6 121.2(18) . .
Ce1 O3 N2 O6 179.5(9) . .
O4 O3 N2 O1 118.1(18) . .
Ce1 O3 N2 O1 58.2(14) . .
O4 O3 N2 Ce1 59.9(14) . .
O1 O3 N2 Ce1 -58.2(14) . .
O9 N3 O8 O9 130(3) 3 2
O21 N3 O8 O9 -114.8(15) . 2
O8 N3 O8 O9 65.2(15) 4 2
O9 N3 O8 O9 -130(3) 2 3
O21 N3 O8 O9 114.7(18) . 3
O8 N3 O8 O9 -65.3(18) 4 3
O9 N3 O8 Ce1 -65.2(15) 2 .
O9 N3 O8 Ce1 65.3(18) 3 .
O21 N3 O8 Ce1 180.000(0) . .
O8 N3 O8 Ce1 -0.001(3) 4 .
C10 C6 C7 C10 -31(3) . 4_445
C9 C5 C8 C9 35(3) . 4_455
C8 C5 C9 C27 -96(3) . .
C8 C5 C9 C8 23(3) . 4_455
C7 C6 C10 C7 67(3) . 4_445
C7 C6 C10 C12 -70(3) . .
C7 C10 C12 C28 -32(5) 4_445 .
C6 C10 C12 C28 94(3) . .
C10 C12 C28 C12 -25(2) . 4_445
C27 C3 C27 C9 25(2) 4_455 .
C5 C9 C27 C3 41(4) . .
C8 C9 C27 C3 -89(2) 4_455 .
O51 N53 O52 O51 -115(4) . 4_445
O52 N53 O52 O51 -72(2) 4_445 4_445
K1 N53 O52 O51 -72(2) . 4_445
O51 N53 O52 K1 72(2) 4_445 .
O51 N53 O52 K1 -43(2) . .
O52 N53 O52 K1 -0.001(2) 4_445 .
O51 N53 O51 O52 81(3) 4_445 4_445
O52 N53 O51 O52 126(3) . 4_445
K1 N53 O51 O52 81(3) . 4_445
O51 N53 O51 K1 0.000(1) 4_445 .
O52 N53 O51 K1 -81(3) 4_445 .
O52 N53 O51 K1 45.2(19) . .
